data_4318429
loop_
_publ_author_name
'Maria Alexiou'
'Catherine Dendrinou-Samara'
'Catherine P. Raptopoulou'
'Aris Terzis'
'Dimitris P. Kessissoglou'

_publ_section_title
;
 From Monomer Zinc-Oxamato Complexes to Tetranuclear Inverse 12-Membered
 and Octanuclear 12-Membered Metallacrowns
;
_journal_name_full 'Inorganic Chemistry'
_journal_page_first 4732
_journal_page_last 4738
_journal_paper_doi 10.1021/ic0200904
_journal_volume 41
_journal_year 2002
_chemical_formula_sum 'C49.6 H45.4 Cl2 N13.4 O8.8 Zn4'
_chemical_formula_weight 1302.38
_chemical_name_systematic
;
  ?
;
_space_group_IT_number 14
_symmetry_cell_setting monoclinic
_symmetry_space_group_name_Hall '-P 2ybc'
_symmetry_space_group_name_H-M 'P 1 21/c 1'
_atom_sites_solution_hydrogens geom
_atom_sites_solution_primary direct
_atom_sites_solution_secondary difmap
_audit_creation_method SHELXL
_cell_angle_alpha 90.00
_cell_angle_beta 91.62(1)
_cell_angle_gamma 90.00
_cell_formula_units_Z 2
_cell_length_a 11.826(5)
_cell_length_b 17.739(6)
_cell_length_c 15.680(5)
_cell_measurement_reflns_used 25
_cell_measurement_temperature 298
_cell_measurement_theta_max 11.7
_cell_measurement_theta_min 5.3
_cell_volume 3288(2)
_computing_cell_refinement 'Program LEAST (UCLA Crystallographic package, C.E.Strouse 1994)'
_computing_data_collection 'Program COLLECT (UCLA Crystallographic package, C.E.Strouse 1994)'
_computing_data_reduction 'Program REDUCE (UCLA Crystallographic package, C.E.Strouse 1994)'
_computing_molecular_graphics ORTEP
_computing_structure_refinement 'SHELXL-93 (Sheldrick, 1993)'
_computing_structure_solution 'SHELXS-86 (Sheldrick, 1986)'
_diffrn_ambient_temperature 298
_diffrn_radiation_monochromator graphite
_diffrn_radiation_source 'fine-focus sealed tube'
_diffrn_radiation_type CuK\a
_diffrn_radiation_wavelength 1.54180
_diffrn_reflns_av_R_equivalents 0.0159
_diffrn_reflns_av_sigmaI/netI 0.0426
_diffrn_reflns_limit_h_max 12
_diffrn_reflns_limit_h_min -13
_diffrn_reflns_limit_k_max 19
_diffrn_reflns_limit_k_min 0
_diffrn_reflns_limit_l_max 0
_diffrn_reflns_limit_l_min -17
_diffrn_reflns_number 4677
_diffrn_reflns_theta_max 60.02
_diffrn_reflns_theta_min 4.49
_diffrn_standards_decay_% -3.2
_diffrn_standards_interval_count 97
_diffrn_standards_number 3
_exptl_absorpt_coefficient_mu 2.866
_exptl_crystal_colour yellow
_exptl_crystal_density_diffrn 1.308
_exptl_crystal_density_meas 1.28
_exptl_crystal_density_method 'floating method'
_exptl_crystal_description parallelipiped
_exptl_crystal_F_000 1322.4
_exptl_crystal_size_max 0.50
_exptl_crystal_size_mid 0.17
_exptl_crystal_size_min 0.15
_refine_diff_density_max 0.761
_refine_diff_density_min -0.412
_refine_diff_density_rms 0.080
_refine_ls_extinction_method none
_refine_ls_goodness_of_fit_all 0.985
_refine_ls_goodness_of_fit_obs 0.973
_refine_ls_matrix_type full
_refine_ls_number_parameters 409
_refine_ls_number_reflns 4504
_refine_ls_number_restraints 0
_refine_ls_restrained_S_all 0.985
_refine_ls_restrained_S_obs 0.973
_refine_ls_R_factor_all 0.0584
_refine_ls_R_factor_obs 0.0511
_refine_ls_shift/esd_max 2.971
_refine_ls_shift/esd_mean 0.060
_refine_ls_structure_factor_coef Fsqd
_refine_ls_weighting_details 'w=1/[\s^2^(Fo^2^)+(0.0994P)^2^+5.9390P] where P=(Fo^2^+2Fc^2^)/3'
_refine_ls_weighting_scheme calc
_refine_ls_wR_factor_all 0.1570
_refine_ls_wR_factor_obs 0.1440
_reflns_number_observed 3932
_reflns_number_total 4504
_reflns_observed_criterion >2sigma(I)
_cod_data_source_file ic0200904_2.cif
_cod_data_source_block shel93
_cod_depositor_comments
;
The following automatic conversions were performed:

'_refine_ls_weighting_scheme' value 'calc
w=1/[\s^2^(Fo^2^)+(0.0994P)^2^+5.9390P] where P=(Fo^2^+2Fc^2^)/3' was
changed to 'calc'. New tag '_refine_ls_weighting_details' was
created. The value of the new tag was set to
'w=1/[\s^2^(Fo^2^)+(0.0994P)^2^+5.9390P] where P=(Fo^2^+2Fc^2^)/3'.

Automatic conversion script
Id: cif_fix_values 3143 2015-03-26 13:38:13Z robertas 
;
_cod_database_code 4318429

loop_
_symmetry_equiv_pos_as_xyz
'x, y, z'
'x, -y+1/2, z+1/2'
'-x, -y, -z'
'-x, y-1/2, -z-1/2'

loop_
_atom_site_aniso_label
_atom_site_aniso_U_11
_atom_site_aniso_U_22
_atom_site_aniso_U_33
_atom_site_aniso_U_23
_atom_site_aniso_U_13
_atom_site_aniso_U_12
Zn1 0.0492(4) 0.0378(4) 0.0431(4) -0.0012(2) -0.0021(3) 0.0013(2)
Zn2 0.0513(4) 0.0361(3) 0.0344(3) -0.0029(2) 0.0000(2) -0.0043(2)
O1 0.082(2) 0.041(2) 0.044(2) -0.0026(13) 0.002(2) 0.010(2)
Cl 0.0682(9) 0.0665(9) 0.1199(13) -0.0092(8) -0.0314(8) 0.0134(7)
O2 0.050(2) 0.046(2) 0.036(2) 0.000(2) -0.002(2) -0.005(2)
O21 0.053(2) 0.044(2) 0.060(2) -0.0112(14) 0.0018(15) -0.0012(14)
N1 0.059(2) 0.039(2) 0.038(2) 0.0000(15) 0.002(2) -0.003(2)
N3 0.055(2) 0.038(2) 0.039(2) -0.0009(15) -0.001(2) 0.002(2)
N21 0.051(2) 0.047(2) 0.046(2) -0.002(2) 0.004(2) -0.006(2)
N23 0.049(2) 0.043(2) 0.042(2) -0.002(2) 0.002(2) -0.002(2)
N2 0.116(5) 0.117(5) 0.079(4) -0.042(3) -0.015(3) -0.025(4)
C1 0.079(3) 0.044(3) 0.047(3) -0.001(2) 0.001(2) 0.003(2)
C2 0.093(4) 0.046(3) 0.060(3) 0.011(2) 0.002(3) 0.013(3)
C3 0.097(4) 0.058(3) 0.052(3) 0.017(2) -0.008(3) 0.006(3)
C4 0.088(4) 0.054(3) 0.035(2) 0.007(2) -0.005(2) 0.000(3)
C5 0.055(3) 0.040(2) 0.038(2) 0.003(2) 0.004(2) -0.005(2)
C6 0.060(3) 0.044(2) 0.036(2) -0.001(2) 0.000(2) -0.005(2)
C7 0.094(4) 0.046(3) 0.033(2) -0.001(2) 0.005(3) 0.004(3)
C8 0.114(6) 0.105(5) 0.065(4) -0.026(4) 0.013(4) 0.001(5)
C9 0.160(9) 0.103(6) 0.066(4) -0.017(4) 0.022(5) 0.011(6)
C10 0.203(11) 0.067(4) 0.051(4) -0.008(3) 0.005(5) -0.005(5)
C11 0.178(10) 0.109(6) 0.082(5) -0.036(5) -0.021(6) -0.022(6)
N22 0.106(4) 0.057(3) 0.125(5) -0.018(3) -0.023(3) -0.026(3)
C21 0.055(3) 0.056(3) 0.063(3) -0.007(2) 0.009(2) 0.000(2)
C22 0.054(3) 0.075(4) 0.085(4) -0.007(3) 0.016(3) 0.006(3)
C23 0.048(3) 0.076(4) 0.090(4) -0.006(3) 0.005(3) -0.003(3)
C24 0.050(3) 0.064(3) 0.080(4) -0.008(3) -0.011(3) -0.012(3)
C25 0.051(3) 0.047(2) 0.050(3) 0.000(2) -0.002(2) -0.007(2)
C26 0.051(3) 0.046(3) 0.050(2) -0.005(2) -0.003(2) -0.006(2)
C27 0.053(3) 0.066(3) 0.078(4) -0.025(3) -0.014(3) 0.000(3)
C28 0.074(4) 0.131(6) 0.077(4) -0.050(4) -0.002(3) -0.007(4)
C29 0.089(5) 0.189(11) 0.113(7) -0.096(7) -0.011(5) 0.016(6)
C30 0.084(6) 0.123(7) 0.185(11) -0.082(8) -0.027(6) -0.001(5)
C31 0.123(7) 0.077(5) 0.189(11) -0.040(6) -0.041(7) -0.019(5)
OS 0.069(4) 0.213(9) 0.053(4) 0.012(4) -0.011(3) 0.025(5)
NS 0.058(5) 0.310(20) 0.090(7) -0.013(9) 0.004(5) 0.021(8)

loop_
_atom_site_label
_atom_site_type_symbol
_atom_site_fract_x
_atom_site_fract_y
_atom_site_fract_z
_atom_site_U_iso_or_equiv
_atom_site_thermal_displace_type
_atom_site_occupancy
_atom_site_calc_flag
_atom_site_refinement_flags
_atom_site_disorder_group
Zn1 Zn 0.87488(5) 0.63253(3) 0.05335(3) 0.0434(2) Uani 1 d . .
Zn2 Zn 1.07166(5) 0.55138(3) -0.06420(3) 0.0406(2) Uani 1 d . .
O1 O 0.8804(3) 0.5936(2) 0.1701(2) 0.0555(8) Uani 1 d . .
Cl Cl 0.72871(13) 0.70740(8) 0.02815(12) 0.0855(5) Uani 1 d . .
O2 O 0.9059(5) 0.5433(3) -0.0162(4) 0.0443(12) Uani 1 d . .
O21 O 1.0180(3) 0.6885(2) 0.0496(2) 0.0524(8) Uani 1 d . .
N1 N 0.9932(3) 0.3816(2) 0.1705(2) 0.0456(9) Uani 1 d . .
N3 N 0.9234(3) 0.5230(2) 0.1725(2) 0.0438(8) Uani 1 d . .
N21 N 1.2537(3) 0.5717(2) -0.0680(2) 0.0481(9) Uani 1 d . .
N23 N 1.1018(3) 0.6474(2) 0.0154(2) 0.0444(8) Uani 1 d . .
N2 N 1.0755(6) 0.5699(4) 0.3424(4) 0.104(2) Uani 1 d . .
C1 C 1.0272(5) 0.3099(3) 0.1685(3) 0.0567(12) Uani 1 d . .
C2 C 1.0698(5) 0.2722(3) 0.2387(3) 0.0662(14) Uani 1 d . .
C3 C 1.0787(5) 0.3106(3) 0.3145(3) 0.0693(15) Uani 1 d . .
C4 C 1.0454(5) 0.3845(3) 0.3187(3) 0.0593(13) Uani 1 d . .
C5 C 1.0022(4) 0.4196(2) 0.2451(3) 0.0445(10) Uani 1 d . .
C6 C 0.9625(4) 0.4983(2) 0.2444(3) 0.0468(10) Uani 1 d . .
C7 C 0.9722(5) 0.5457(3) 0.3217(3) 0.0574(13) Uani 1 d . .
C8 C 0.8837(8) 0.5659(5) 0.3664(4) 0.095(2) Uani 1 d . .
C9 C 0.8985(12) 0.6157(5) 0.4379(5) 0.109(3) Uani 1 d . .
C10 C 1.0021(12) 0.6387(4) 0.4566(5) 0.107(3) Uani 1 d . .
C11 C 1.0891(11) 0.6184(5) 0.4091(6) 0.123(3) Uani 1 d . .
H11 H 1.1605(11) 0.6379(5) 0.4218(6) 3.267(731) Uiso 1 calc R .
N22 N 1.2863(5) 0.7932(3) 0.0487(4) 0.096(2) Uani 1 d . .
C21 C 1.3292(4) 0.5299(3) -0.1090(3) 0.0580(12) Uani 1 d . .
C22 C 1.4441(5) 0.5419(4) -0.1005(4) 0.071(2) Uani 1 d . .
C23 C 1.4842(5) 0.5971(4) -0.0482(4) 0.0712(15) Uani 1 d . .
C24 C 1.4075(4) 0.6404(3) -0.0041(4) 0.0649(14) Uani 1 d . .
C25 C 1.2919(4) 0.6266(2) -0.0148(3) 0.0496(11) Uani 1 d . .
C26 C 1.2047(4) 0.6699(3) 0.0286(3) 0.0492(11) Uani 1 d . .
C27 C 1.2336(4) 0.7353(3) 0.0850(4) 0.0662(14) Uani 1 d . .
C28 C 1.2071(6) 0.7339(5) 0.1697(4) 0.094(2) Uani 1 d . .
H28 H 1.1691(6) 0.6934(5) 0.1934(4) 0.104(27) Uiso 1 calc R .
C29 C 1.2407(7) 0.7974(7) 0.2190(6) 0.131(4) Uani 1 d . .
H29 H 1.2280(7) 0.7977(7) 0.2773(6) 0.187(46) Uiso 1 calc R .
C30 C 1.2907(8) 0.8575(6) 0.1832(9) 0.131(4) Uani 1 d . .
C31 C 1.3129(9) 0.8524(5) 0.0989(9) 0.131(4) Uani 1 d . .
H31 H 1.3493(9) 0.8930(5) 0.0741(9) 0.339(126) Uiso 1 calc R .
OS O 0.2608(5) 0.0231(5) 0.6435(4) 0.112(3) Uani 0.70 d P .
NS N 0.3227(8) 0.0524(10) 0.7741(7) 0.153(6) Uani 0.70 d P .
C1S C 0.2714(14) 0.0242(9) 0.7090(13) 0.138(5) Uiso 0.70 d P .
C2S C 0.3341(20) 0.0401(12) 0.8622(16) 0.196(8) Uiso 0.70 d P .
C3S C 0.3660(24) 0.1267(15) 0.7553(17) 0.212(10) Uiso 0.70 d P .
OM1 O 0.4492(19) 0.1471(12) 0.1676(14) 0.170(7) Uiso 0.40 d P .
CM1 C 0.5179(29) 0.2044(19) 0.1271(20) 0.165(11) Uiso 0.40 d P .
OM2 O 0.4008(18) 0.0362(11) 0.1888(14) 0.123(6) Uiso 0.30 d P .
CM2 C 0.4026(31) 0.0342(19) 0.0877(25) 0.136(11) Uiso 0.30 d P .
H1 H 1.0178(39) 0.2867(26) 0.1162(31) 0.049(13) Uiso 1 d . .
H2 H 1.0934(48) 0.2216(35) 0.2378(35) 0.074(17) Uiso 1 d . .
H3 H 1.1122(49) 0.2849(32) 0.3636(37) 0.075(16) Uiso 1 d . .
H4 H 1.0475(43) 0.4136(29) 0.3712(33) 0.060(14) Uiso 1 d . .
H8 H 0.8146(43) 0.5493(26) 0.3429(32) 0.046(13) Uiso 1 d . .
H9 H 0.8038(111) 0.6351(63) 0.4330(74) 0.191(47) Uiso 1 d . .
H10 H 1.0069(87) 0.6683(54) 0.5020(68) 0.160(35) Uiso 1 d . .
HO2 H 0.8671(65) 0.5295(41) -0.0635(54) 0.101(24) Uiso 1 d . .
H21 H 1.2982(39) 0.4827(28) -0.1456(30) 0.052(12) Uiso 1 d . .
H22 H 1.4898(51) 0.5118(34) -0.1320(36) 0.072(17) Uiso 1 d . .
H23 H 1.5780(55) 0.6052(34) -0.0476(36) 0.084(18) Uiso 1 d . .
H24 H 1.4339(49) 0.6807(35) 0.0415(38) 0.081(17) Uiso 1 d . .

loop_
_atom_type_symbol
_atom_type_description
_atom_type_scat_dispersion_real
_atom_type_scat_dispersion_imag
_atom_type_scat_source
C C 0.0181 0.0091 'International Tables Vol C Tables 4.2.6.8 and 6.1.1.4'
H H 0.0000 0.0000 'International Tables Vol C Tables 4.2.6.8 and 6.1.1.4'
N N 0.0311 0.0180 'International Tables Vol C Tables 4.2.6.8 and 6.1.1.4'
O O 0.0492 0.0322 'International Tables Vol C Tables 4.2.6.8 and 6.1.1.4'
Cl Cl 0.3639 0.7018 'International Tables Vol C Tables 4.2.6.8 and 6.1.1.4'
Zn Zn -1.5491 0.6778 'International Tables Vol C Tables 4.2.6.8 and 6.1.1.4'

loop_
_geom_angle_atom_site_label_1
_geom_angle_atom_site_label_2
_geom_angle_atom_site_label_3
_geom_angle
_geom_angle_site_symmetry_1
_geom_angle_site_symmetry_3
_geom_angle_publ_flag
O1 Zn1 O2 103.5(2) . . ?
O1 Zn1 O21 101.58(14) . . ?
O2 Zn1 O21 102.5(2) . . ?
O1 Zn1 Cl 112.67(11) . . ?
O2 Zn1 Cl 122.9(2) . . ?
O21 Zn1 Cl 111.20(11) . . ?
O2 Zn2 N23 105.6(2) 3_765 . ?
O2 Zn2 O2 80.6(2) 3_765 . ?
N23 Zn2 O2 89.3(2) . . ?
O2 Zn2 N3 88.7(2) 3_765 3_765 ?
N23 Zn2 N3 160.44(14) . 3_765 ?
O2 Zn2 N3 106.5(2) . 3_765 ?
O2 Zn2 N1 158.4(2) 3_765 3_765 ?
N23 Zn2 N1 93.52(13) . 3_765 ?
O2 Zn2 N1 90.0(2) . 3_765 ?
N3 Zn2 N1 75.35(13) 3_765 3_765 ?
O2 Zn2 N21 92.3(2) 3_765 . ?
N23 Zn2 N21 74.69(14) . . ?
O2 Zn2 N21 160.1(2) . . ?
N3 Zn2 N21 91.79(14) 3_765 . ?
N1 Zn2 N21 102.44(14) 3_765 . ?
N3 O1 Zn1 110.9(2) . . ?
Zn1 O2 Zn2 109.4(3) . 3_765 ?
Zn1 O2 Zn2 109.3(3) . . ?
Zn2 O2 Zn2 99.4(2) 3_765 . ?
N23 O21 Zn1 112.4(2) . . ?
C1 N1 C5 118.7(4) . . ?
C1 N1 Zn2 127.1(3) . 3_765 ?
C5 N1 Zn2 114.1(3) . 3_765 ?
C6 N3 O1 117.8(3) . . ?
C6 N3 Zn2 117.8(3) . 3_765 ?
O1 N3 Zn2 124.4(2) . 3_765 ?
C21 N21 C25 118.7(4) . . ?
C21 N21 Zn2 126.3(3) . . ?
C25 N21 Zn2 114.5(3) . . ?
C26 N23 O21 117.8(4) . . ?
C26 N23 Zn2 118.8(3) . . ?
O21 N23 Zn2 123.3(3) . . ?
C7 N2 C11 118.7(8) . . ?
N1 C1 C2 123.3(5) . . ?
C3 C2 C1 118.1(5) . . ?
C4 C3 C2 120.1(5) . . ?
C3 C4 C5 119.1(5) . . ?
N1 C5 C4 120.7(4) . . ?
N1 C5 C6 116.7(4) . . ?
C4 C5 C6 122.6(4) . . ?
N3 C6 C5 115.9(4) . . ?
N3 C6 C7 123.0(4) . . ?
C5 C6 C7 121.1(4) . . ?
N2 C7 C8 121.3(6) . . ?
N2 C7 C6 115.8(5) . . ?
C8 C7 C6 122.9(6) . . ?
C7 C8 C9 120.0(9) . . ?
C10 C9 C8 117.2(9) . . ?
C11 C10 C9 121.1(8) . . ?
C10 C11 N2 121.6(10) . . ?
C27 N22 C31 117.0(8) . . ?
N21 C21 C22 122.5(5) . . ?
C23 C22 C21 119.8(6) . . ?
C22 C23 C24 118.7(5) . . ?
C23 C24 C25 119.6(5) . . ?
N21 C25 C24 120.7(5) . . ?
N21 C25 C26 115.8(4) . . ?
C24 C25 C26 123.5(4) . . ?
N23 C26 C25 115.8(4) . . ?
N23 C26 C27 122.3(4) . . ?
C25 C26 C27 122.0(4) . . ?
N22 C27 C28 123.2(6) . . ?
N22 C27 C26 116.5(5) . . ?
C28 C27 C26 120.3(6) . . ?
C27 C28 C29 116.4(9) . . ?
C30 C29 C28 121.4(9) . . ?
C29 C30 C31 116.8(9) . . ?
N22 C31 C30 125.1(11) . . ?
C1S NS C2S 139.3(19) . . ?
C1S NS C3S 111.0(17) . . ?
C2S NS C3S 108.5(17) . . ?
OS C1S NS 147.8(19) . . ?

loop_
_geom_bond_atom_site_label_1
_geom_bond_atom_site_label_2
_geom_bond_distance
_geom_bond_site_symmetry_2
_geom_bond_publ_flag
Zn1 O1 1.956(3) . ?
Zn1 O2 1.963(5) . ?
Zn1 O21 1.964(3) . ?
Zn1 Cl 2.207(2) . ?
Zn2 O2 2.112(6) 3_765 ?
Zn2 N23 2.135(4) . ?
Zn2 O2 2.124(7) . ?
Zn2 N3 2.153(3) 3_765 ?
Zn2 N1 2.170(4) 3_765 ?
Zn2 N21 2.185(4) . ?
O1 N3 1.351(5) . ?
O2 Zn2 2.112(6) 3_765 ?
O21 N23 1.353(5) . ?
N1 C1 1.334(6) . ?
N1 C5 1.351(5) . ?
N1 Zn2 2.170(4) 3_765 ?
N3 C6 1.285(5) . ?
N3 Zn2 2.152(3) 3_765 ?
N21 C21 1.339(6) . ?
N21 C25 1.352(6) . ?
N23 C26 1.293(6) . ?
N2 C7 1.325(8) . ?
N2 C11 1.360(9) . ?
C1 C2 1.373(7) . ?
C2 C3 1.371(8) . ?
C3 C4 1.370(7) . ?
C4 C5 1.396(6) . ?
C5 C6 1.473(6) . ?
C6 C7 1.477(6) . ?
C7 C8 1.325(10) . ?
C8 C9 1.434(11) . ?
C9 C10 1.317(14) . ?
C10 C11 1.337(14) . ?
N22 C27 1.337(8) . ?
N22 C31 1.345(10) . ?
C21 C22 1.378(8) . ?
C22 C23 1.354(8) . ?
C23 C24 1.389(8) . ?
C24 C25 1.395(7) . ?
C25 C26 1.468(7) . ?
C26 C27 1.492(6) . ?
C27 C28 1.374(9) . ?
C28 C29 1.417(11) . ?
C29 C30 1.349(15) . ?
C30 C31 1.36(2) . ?
OS C1S 1.03(2) . ?
NS C1S 1.27(2) . ?
NS C2S 1.40(2) . ?
NS C3S 1.45(2) . ?
OM1 CM1 1.46(3) . ?
OM2 CM2 1.59(4) . ?
